data_1536049
loop_
_publ_author_name
'Vigdorchik, A.G.'
'Malinovskii, Yu.A.'
'Stefanovich, S.Yu.'
'Kalinin, V.B.'
'Dryuchko, A.G.'
'Verin, I.A.'

_publ_section_title
;
 Synthesis and X-ray investigation of rubidium rare earth nitrates
 Rb2(Ln(NO3)5(H2O)2)(H2O)2 , where Ln=La,Ce.
;
_journal_name_full Kristallografiya
_journal_page_first 1449
_journal_page_last 1462
_journal_volume 37
_journal_year 1992
_chemical_formula_sum 'H7.94 La N5 O18.97 Rb1.69'
_chemical_name_systematic 'Rb1.69 (La (N O3)5 (H2 O)2) (H2 O)1.97'
_space_group_IT_number 9
_symmetry_space_group_name_Hall 'C -2yc'
_symmetry_space_group_name_H-M 'C 1 c 1'
_cell_angle_alpha 90
_cell_angle_beta 100.85
_cell_angle_gamma 90
_cell_formula_units_Z 4
_cell_length_a 11.092
_cell_length_b 8.984
_cell_length_c 17.863
_cell_volume 1748.236
_citation_journal_id_ASTM KRISAJ
_cod_data_source_file Vigdorchik_KRISAJ_1992_1308.cif
_cod_data_source_block H7.94La1N5O18.97Rb1.69
_cod_original_formula_sum 'H7.94 La1 N5 O18.97 Rb1.69'
_cod_database_code 1536049

loop_
_symmetry_equiv_pos_as_xyz
x,y,z
x,-y,z+1/2
x+1/2,y+1/2,z
x+1/2,-y+1/2,z+1/2

loop_
_atom_site_label
_atom_site_type_symbol
_atom_site_fract_x
_atom_site_fract_y
_atom_site_fract_z
_atom_site_occupancy
_atom_site_U_iso_or_equiv
O5 O-2 0.354 0.2002 0.3509 1 0.0
O2 O-2 0.2716 0.0745 0.9212 1 0.0
O10 O-2 0.8506 0.0154 0.776 1 0.0
La1 La+3 0.75 0.0552 0.9001 1 0.0
N5 N+5 0.2271 0.1836 0.5136 1 0.0
O11 O-2 0.6698 0.0742 0.2655 1 0.0
O13 O-2 0.3249 0.2508 0.5152 1 0.0
O17 O-2 0.5151 0.0465 0.865 1 0.0
O4 O-2 0.269 0.0686 0.253 1 0.0
N2 N+5 0.2633 0.1681 0.2971 1 0.0
O3 O-2 0.8423 0.2226 0.3867 1 0.0
N4 N+5 0.7679 0.0571 0.2394 1 0.0
O18 O-2 0.4452 0.1183 0.69 1 0.0
N3 N+5 0.7374 0.1042 0.5533 1 0.0
Rb3 Rb+1 0.049 0.071 0.694 0.03 0.0
O9 O-2 0.6486 0.0206 0.5228 1 0.0
N1 N+5 0.2512 0.2047 0.9061 1 0.0
Rb1 Rb+1 0.0303 0.1039 0.131 0.94 0.0
O7 O-2 0.8344 0.0965 0.5296 1 0.0
O19 O-2 0.0206 0.1695 0.7082 0.97 0.0
O12 O-2 0.7748 0.1111 0.1768 1 0.0
O1 O-2 0.6547 0.2227 0.4049 1 0.0
O14 O-2 0.1377 0.2188 0.4614 1 0.0
O8 O-2 0.7252 0.1921 0.6022 1 0.0
O15 O-2 0.2143 0.0917 0.5615 1 0.0
Rb2 Rb+1 0.4551 0.1109 0.0803 0.72 0.0
O6 O-2 0.1686 0.2482 0.2953 1 0.0
O16 O-2 0.9856 0.0564 0.9412 1 0.0
